data_2205791
loop_
_publ_author_name
'Xu, Liang-Zhong'
'Si, Guo-Dong'
'Li, Zai-Feng'
'Yang, Shuang-Hua'
'Li, Kai'

_publ_section_title
;
 Ethyl 3-oxo-1,2-benzisothiazoline-2-acetate 1,1-dioxide
;
_journal_issue 5
_journal_name_full 'Acta Crystallographica Section E'
_journal_page_first o1329
_journal_page_last o1330
_journal_paper_doi 10.1107/S1600536805010949
_journal_volume 61
_journal_year 2005
_chemical_formula_moiety 'C11 H11 N O5 S'
_chemical_formula_sum 'C11 H11 N O5 S'
_chemical_formula_weight 269.27
_chemical_name_systematic
;
Ethyl 3-oxo-1,2-benzoisothiazoline-2-acetate 1,1-dioxide
;
_space_group_IT_number 19
_symmetry_cell_setting orthorhombic
_symmetry_space_group_name_Hall 'P 2ac 2ab'
_symmetry_space_group_name_H-M 'P 21 21 21'
_atom_sites_solution_hydrogens geom
_atom_sites_solution_primary direct
_atom_sites_solution_secondary difmap
_audit_creation_method SHELXL-97
_cell_angle_alpha 90.00
_cell_angle_beta 90.00
_cell_angle_gamma 90.00
_cell_formula_units_Z 4
_cell_length_a 4.9278(6)
_cell_length_b 12.6217(14)
_cell_length_c 19.601(2)
_cell_measurement_reflns_used 2794
_cell_measurement_temperature 293(2)
_cell_measurement_theta_max 24.30
_cell_measurement_theta_min 2.63
_cell_volume 1219.1(2)
_computing_cell_refinement 'SAINT (Bruker, 1999)'
_computing_data_collection 'SMART (Bruker, 1998)'
_computing_data_reduction SAINT
_computing_molecular_graphics 'SHELXTL (Bruker, 1999)'
_computing_publication_material SHELXTL
_computing_structure_refinement 'SHELXL97 (Sheldrick, 1997)'
_computing_structure_solution 'SHELXS97 (Sheldrick, 1997)'
_diffrn_ambient_temperature 293(2)
_diffrn_measured_fraction_theta_full 0.998
_diffrn_measured_fraction_theta_max 0.998
_diffrn_measurement_device_type 'Bruker SMART CCD area-detector'
_diffrn_measurement_method '\f and \w scans'
_diffrn_radiation_monochromator graphite
_diffrn_radiation_source 'fine-focus sealed tube'
_diffrn_radiation_type MoK\a
_diffrn_radiation_wavelength 0.71073
_diffrn_reflns_av_R_equivalents 0.0187
_diffrn_reflns_av_sigmaI/netI 0.0248
_diffrn_reflns_limit_h_max 6
_diffrn_reflns_limit_h_min -5
_diffrn_reflns_limit_k_max 16
_diffrn_reflns_limit_k_min -14
_diffrn_reflns_limit_l_max 24
_diffrn_reflns_limit_l_min -25
_diffrn_reflns_number 8240
_diffrn_reflns_theta_full 27.97
_diffrn_reflns_theta_max 27.97
_diffrn_reflns_theta_min 1.92
_diffrn_standards_interval_count 0
_diffrn_standards_number 0
_exptl_absorpt_coefficient_mu 0.278
_exptl_absorpt_correction_T_max 0.962
_exptl_absorpt_correction_T_min 0.934
_exptl_absorpt_correction_type multi-scan
_exptl_absorpt_process_details '(SADABS; Sheldrick, 1996)'
_exptl_crystal_colour colourless
_exptl_crystal_density_diffrn 1.467
_exptl_crystal_density_method 'not measured'
_exptl_crystal_description block
_exptl_crystal_F_000 560
_exptl_crystal_size_max 0.20
_exptl_crystal_size_mid 0.18
_exptl_crystal_size_min 0.14
_refine_diff_density_max 0.191
_refine_diff_density_min -0.260
_refine_ls_abs_structure_details 'Flack (1983), 1194 Friedel pairs'
_refine_ls_abs_structure_Flack -0.10(6)
_refine_ls_extinction_method none
_refine_ls_goodness_of_fit_ref 1.022
_refine_ls_hydrogen_treatment constr
_refine_ls_matrix_type full
_refine_ls_number_parameters 164
_refine_ls_number_reflns 2928
_refine_ls_number_restraints 0
_refine_ls_restrained_S_all 1.022
_refine_ls_R_factor_all 0.0354
_refine_ls_R_factor_gt 0.0291
_refine_ls_shift/su_max 0.001
_refine_ls_shift/su_mean 0.000
_refine_ls_structure_factor_coef Fsqd
_refine_ls_weighting_details 'calc w = 1/[\s^2^(Fo^2^)+(0.047P)^2^] where P = (Fo^2^+2Fc^2^)/3'
_refine_ls_weighting_scheme calc
_refine_ls_wR_factor_gt 0.0732
_refine_ls_wR_factor_ref 0.0754
_reflns_number_gt 2523
_reflns_number_total 2928
_reflns_threshold_expression I>2\s(I)
_cod_data_source_file rz6064.cif
_cod_data_source_block I
_cod_depositor_comments
;
The following automatic conversions were performed:
'_symmetry_cell_setting' value 'Orthorhombic' changed to 'orthorhombic'
according to '/home/saulius/struct/CIF-dictionaries/cif_core.dic'
dictionary named 'cif_core.dic' version 2.4.1 from 2010-06-29.

Automatic conversion script
Id: cif_fix_enum 1527 2010-12-29 10:47:43Z saulius 

The following automatic conversions were performed:

'_symmetry_cell_setting' value 'Orthorhombic' changed to
'orthorhombic' according to
/home/saulius/struct/CIF-dictionaries/cif_core.dic dictionary named
'cif_core.dic' version 2.4.1 from 2010-06-29.

Automatic conversion script
Id: cif_fix_values 1715 2011-07-08 13:25:40Z adriana 
;
_cod_database_code 2205791
_cod_database_fobs_code 2205791

loop_
_symmetry_equiv_pos_as_xyz
'x, y, z'
'-x+1/2, -y, z+1/2'
'-x, y+1/2, -z+1/2'
'x+1/2, -y+1/2, -z'

loop_
_atom_site_label
_atom_site_fract_x
_atom_site_fract_y
_atom_site_fract_z
_atom_site_U_iso_or_equiv
_atom_site_adp_type
_atom_site_calc_flag
_atom_site_refinement_flags
_atom_site_occupancy
_atom_site_type_symbol
S1 0.53582(8) 0.97263(3) 0.781598(19) 0.03707(11) Uani d . 1 S
N1 0.7184(3) 0.99479(10) 0.85190(6) 0.0397(3) Uani d . 1 N
O1 0.3533(2) 1.05846(9) 0.77093(6) 0.0493(3) Uani d . 1 O
O2 0.7097(2) 0.94524(10) 0.72636(6) 0.0533(3) Uani d . 1 O
O3 0.7951(3) 0.92735(11) 0.95846(6) 0.0610(4) Uani d . 1 O
O4 0.4418(2) 1.14928(10) 0.92464(7) 0.0573(3) Uani d . 1 O
O5 0.7502(2) 1.27140(9) 0.89453(6) 0.0480(3) Uani d . 1 O
C1 0.6809(3) 0.92201(12) 0.90419(8) 0.0412(4) Uani d . 1 C
C2 0.4837(3) 0.84082(11) 0.88154(8) 0.0382(3) Uani d . 1 C
C3 0.3820(3) 0.85980(12) 0.81707(8) 0.0364(3) Uani d . 1 C
C4 0.1913(3) 0.79541(13) 0.78689(9) 0.0449(4) Uani d . 1 C
H4 0.1262 0.8088 0.7432 0.054 Uiso calc R 1 H
C5 0.1006(4) 0.70924(14) 0.82493(9) 0.0526(5) Uani d . 1 C
H5 -0.0313 0.6647 0.8068 0.063 Uiso calc R 1 H
C6 0.2030(4) 0.68908(14) 0.88885(10) 0.0545(5) Uani d . 1 C
H6 0.1412 0.6303 0.9129 0.065 Uiso calc R 1 H
C7 0.3968(4) 0.75449(12) 0.91840(9) 0.0482(4) Uani d . 1 C
H7 0.4656 0.7404 0.9617 0.058 Uiso calc R 1 H
C8 0.8427(3) 1.09796(12) 0.86330(8) 0.0415(4) Uani d . 1 C
H8A 0.9001 1.1273 0.8199 0.050 Uiso calc R 1 H
H8B 1.0027 1.0893 0.8916 0.050 Uiso calc R 1 H
C9 0.6510(3) 1.17409(12) 0.89735(8) 0.0401(4) Uani d . 1 C
C10 0.5924(4) 1.35442(14) 0.92768(10) 0.0551(5) Uani d . 1 C
H10A 0.5636 1.3372 0.9754 0.066 Uiso calc R 1 H
H10B 0.4169 1.3617 0.9058 0.066 Uiso calc R 1 H
C11 0.7501(5) 1.45524(14) 0.92140(12) 0.0677(6) Uani d . 1 C
H11A 0.9239 1.4468 0.9429 0.102 Uiso calc R 1 H
H11B 0.6524 1.5116 0.9432 0.102 Uiso calc R 1 H
H11C 0.7753 1.4719 0.8740 0.102 Uiso calc R 1 H

loop_
_atom_site_aniso_label
_atom_site_aniso_U_11
_atom_site_aniso_U_22
_atom_site_aniso_U_33
_atom_site_aniso_U_12
_atom_site_aniso_U_13
_atom_site_aniso_U_23
S1 0.03978(19) 0.03848(19) 0.03294(18) 0.00323(16) -0.00084(15) 0.00274(15)
N1 0.0437(7) 0.0377(7) 0.0376(7) -0.0056(6) -0.0062(6) 0.0031(5)
O1 0.0510(7) 0.0454(6) 0.0516(7) 0.0110(5) -0.0023(6) 0.0102(5)
O2 0.0545(7) 0.0662(8) 0.0391(6) 0.0050(6) 0.0091(5) 0.0017(5)
O3 0.0727(8) 0.0639(8) 0.0464(7) -0.0172(7) -0.0236(6) 0.0113(6)
O4 0.0429(7) 0.0652(8) 0.0638(8) -0.0142(6) 0.0149(6) -0.0076(6)
O5 0.0488(7) 0.0393(6) 0.0561(7) -0.0049(5) 0.0116(5) -0.0042(5)
C1 0.0441(9) 0.0412(8) 0.0382(8) -0.0023(7) -0.0045(7) 0.0014(7)
C2 0.0401(8) 0.0364(7) 0.0382(8) -0.0001(7) -0.0020(7) 0.0014(6)
C3 0.0377(8) 0.0328(7) 0.0388(8) 0.0013(6) 0.0007(6) -0.0037(6)
C4 0.0487(9) 0.0434(8) 0.0425(9) 0.0005(7) -0.0040(8) -0.0093(7)
C5 0.0548(11) 0.0437(9) 0.0593(11) -0.0090(8) -0.0011(9) -0.0127(8)
C6 0.0660(12) 0.0401(9) 0.0573(11) -0.0126(9) 0.0071(9) 0.0014(7)
C7 0.0589(11) 0.0429(9) 0.0429(9) -0.0053(8) -0.0043(8) 0.0054(7)
C8 0.0365(8) 0.0424(9) 0.0457(9) -0.0061(7) 0.0021(7) 0.0011(7)
C9 0.0382(9) 0.0447(9) 0.0373(8) -0.0067(7) -0.0019(7) -0.0009(7)
C10 0.0546(11) 0.0527(10) 0.0581(11) 0.0058(9) 0.0058(9) -0.0093(9)
C11 0.0851(15) 0.0471(11) 0.0711(13) 0.0014(11) 0.0035(12) -0.0070(9)

loop_
_atom_type_symbol
_atom_type_description
_atom_type_scat_dispersion_real
_atom_type_scat_dispersion_imag
_atom_type_scat_source
C C 0.0033 0.0016 'International Tables Vol C Tables 4.2.6.8 and 6.1.1.4'
H H 0.0000 0.0000 'International Tables Vol C Tables 4.2.6.8 and 6.1.1.4'
N N 0.0061 0.0033 'International Tables Vol C Tables 4.2.6.8 and 6.1.1.4'
O O 0.0106 0.0060 'International Tables Vol C Tables 4.2.6.8 and 6.1.1.4'
S S 0.1246 0.1234 'International Tables Vol C Tables 4.2.6.8 and 6.1.1.4'

loop_
_geom_angle_atom_site_label_1
_geom_angle_atom_site_label_2
_geom_angle_atom_site_label_3
_geom_angle
_geom_angle_publ_flag
O1 S1 O2 116.97(7) yes
O1 S1 N1 109.53(7) yes
O2 S1 N1 110.13(7) yes
O1 S1 C3 113.74(8) yes
O2 S1 C3 111.34(7) yes
N1 S1 C3 92.39(7) yes
C1 N1 C8 122.29(13) yes
C1 N1 S1 115.27(11) yes
C8 N1 S1 120.21(10) yes
C9 O5 C10 116.85(13) ?
O3 C1 N1 123.53(16) ?
O3 C1 C2 127.58(15) ?
N1 C1 C2 108.89(13) ?
C7 C2 C3 120.36(15) ?
C7 C2 C1 126.51(15) ?
C3 C2 C1 113.12(13) ?
C4 C3 C2 122.61(15) ?
C4 C3 S1 127.11(13) ?
C2 C3 S1 110.26(11) ?
C3 C4 C5 116.77(16) ?
C3 C4 H4 121.6 ?
C5 C4 H4 121.6 ?
C6 C5 C4 120.99(16) ?
C6 C5 H5 119.5 ?
C4 C5 H5 119.5 ?
C5 C6 C7 121.51(17) ?
C5 C6 H6 119.2 ?
C7 C6 H6 119.2 ?
C2 C7 C6 117.75(17) ?
C2 C7 H7 121.1 ?
C6 C7 H7 121.1 ?
N1 C8 C9 112.04(13) ?
N1 C8 H8A 109.2 ?
C9 C8 H8A 109.2 ?
N1 C8 H8B 109.2 ?
C9 C8 H8B 109.2 ?
H8A C8 H8B 107.9 ?
O4 C9 O5 125.23(16) ?
O4 C9 C8 124.71(15) ?
O5 C9 C8 110.03(13) ?
O5 C10 C11 107.31(15) ?
O5 C10 H10A 110.3 ?
C11 C10 H10A 110.3 ?
O5 C10 H10B 110.3 ?
C11 C10 H10B 110.3 ?
H10A C10 H10B 108.5 ?
C10 C11 H11A 109.5 ?
C10 C11 H11B 109.5 ?
H11A C11 H11B 109.5 ?
C10 C11 H11C 109.5 ?
H11A C11 H11C 109.5 ?
H11B C11 H11C 109.5 ?

loop_
_geom_bond_atom_site_label_1
_geom_bond_atom_site_label_2
_geom_bond_distance
_geom_bond_publ_flag
S1 O1 1.4233(11) yes
S1 O2 1.4234(12) yes
S1 N1 1.6692(13) yes
S1 C3 1.7567(16) yes
N1 C1 1.389(2) yes
N1 C8 1.456(2) yes
O3 C1 1.2053(18) yes
O4 C9 1.2025(19) ?
O5 C9 1.3231(19) ?
O5 C10 1.458(2) ?
C1 C2 1.481(2) ?
C2 C7 1.376(2) ?
C2 C3 1.380(2) ?
C3 C4 1.376(2) ?
C4 C5 1.392(2) ?
C4 H4 0.9300 ?
C5 C6 1.375(3) ?
C5 H5 0.9300 ?
C6 C7 1.389(2) ?
C6 H6 0.9300 ?
C7 H7 0.9300 ?
C8 C9 1.504(2) ?
C8 H8A 0.9700 ?
C8 H8B 0.9700 ?
C10 C11 1.496(3) ?
C10 H10A 0.9700 ?
C10 H10B 0.9700 ?
C11 H11A 0.9600 ?
C11 H11B 0.9600 ?
C11 H11C 0.9600 ?

loop_
_geom_hbond_atom_site_label_D
_geom_hbond_atom_site_label_H
_geom_hbond_atom_site_label_A
_geom_hbond_site_symmetry_A
_geom_hbond_distance_DH
_geom_hbond_distance_HA
_geom_hbond_distance_DA
_geom_hbond_angle_DHA
C5 H5 O1 3_546 0.93 2.58 3.487(2) 166.2
C8 H8A O1 1_655 0.97 2.58 3.140(2) 116.8
C8 H8B O4 1_655 0.97 2.38 3.253(2) 149.1

loop_
_geom_torsion_atom_site_label_1
_geom_torsion_atom_site_label_2
_geom_torsion_atom_site_label_3
_geom_torsion_atom_site_label_4
_geom_torsion
O1 S1 N1 C1 116.87(12)
O2 S1 N1 C1 -113.15(13)
C3 S1 N1 C1 0.62(13)
O1 S1 N1 C8 -46.51(14)
O2 S1 N1 C8 83.46(13)
C3 S1 N1 C8 -162.76(12)
C8 N1 C1 O3 -16.2(3)
S1 N1 C1 O3 -179.19(14)
C8 N1 C1 C2 163.80(14)
S1 N1 C1 C2 0.80(17)
O3 C1 C2 C7 -1.1(3)
N1 C1 C2 C7 178.88(16)
O3 C1 C2 C3 177.66(17)
N1 C1 C2 C3 -2.32(19)
C7 C2 C3 C4 0.4(2)
C1 C2 C3 C4 -178.48(14)
C7 C2 C3 S1 -178.36(13)
C1 C2 C3 S1 2.76(17)
O1 S1 C3 C4 66.77(15)
O2 S1 C3 C4 -67.95(15)
N1 S1 C3 C4 179.34(14)
O1 S1 C3 C2 -114.54(12)
O2 S1 C3 C2 110.75(12)
N1 S1 C3 C2 -1.96(12)
C2 C3 C4 C5 0.7(2)
S1 C3 C4 C5 179.27(13)
C3 C4 C5 C6 -1.4(3)
C4 C5 C6 C7 1.1(3)
C3 C2 C7 C6 -0.8(2)
C1 C2 C7 C6 177.92(16)
C5 C6 C7 C2 0.1(3)
C1 N1 C8 C9 -76.06(19)
S1 N1 C8 C9 86.13(15)
C10 O5 C9 O4 0.4(2)
C10 O5 C9 C8 -177.80(14)
N1 C8 C9 O4 14.2(2)
N1 C8 C9 O5 -167.60(13)
C9 O5 C10 C11 176.85(15)

loop_
_cod_related_entry_id
_cod_related_entry_database
_cod_related_entry_code
1 ChemSpider 527809
